data_4309153
loop_
_publ_author_name
'Seon-Mi Park'
'Sung-Jin Kim'
'Mercouri G. Kanatzidis'

_publ_section_title
;
Sr2MnSb2: A New Ternary Transition Metal Zintl Phase
;
_journal_name_full 'Inorganic Chemistry'
_journal_page_first 4979
_journal_page_last 4982
_journal_paper_doi 10.1021/ic048252e
_journal_volume 44
_journal_year 2005
_chemical_formula_sum 'Mn Sb2 Sr2'
_chemical_formula_weight 473.68
_chemical_name_systematic
; 
 ? 
;
_space_group_IT_number 62
_symmetry_cell_setting orthorhombic
_symmetry_space_group_name_Hall '-P 2ac 2n'
_symmetry_space_group_name_H-M 'P n m a'
_atom_sites_solution_hydrogens geom
_atom_sites_solution_primary direct
_atom_sites_solution_secondary difmap
_audit_creation_method SHELXL-97
_cell_angle_alpha 90.00
_cell_angle_beta 90.00
_cell_angle_gamma 90.00
_cell_formula_units_Z 12
_cell_length_a 15.946(3)
_cell_length_b 14.498(3)
_cell_length_c 8.2646(17)
_cell_measurement_temperature 293(2)
_cell_volume 1910.7(7)
_computing_structure_refinement 'SHELXL-97 (Sheldrick, 1997)'
_computing_structure_solution 'SHELXS-97 (Sheldrick, 1990)'
_diffrn_ambient_temperature 293(2)
_diffrn_measured_fraction_theta_full 0.911
_diffrn_measured_fraction_theta_max 0.911
_diffrn_radiation_monochromator graphite
_diffrn_radiation_source 'fine-focus sealed tube'
_diffrn_radiation_type MoK\a
_diffrn_radiation_wavelength 0.71073
_diffrn_reflns_av_R_equivalents 0.0613
_diffrn_reflns_av_sigmaI/netI 0.0432
_diffrn_reflns_limit_h_max 20
_diffrn_reflns_limit_h_min -19
_diffrn_reflns_limit_k_max 14
_diffrn_reflns_limit_k_min -18
_diffrn_reflns_limit_l_max 10
_diffrn_reflns_limit_l_min -10
_diffrn_reflns_number 11288
_diffrn_reflns_theta_full 27.21
_diffrn_reflns_theta_max 27.21
_diffrn_reflns_theta_min 2.55
_exptl_absorpt_coefficient_mu 26.792
_exptl_crystal_density_diffrn 4.940
_exptl_crystal_density_method 'not measured'
_exptl_crystal_F_000 2436
_refine_diff_density_max 1.567
_refine_diff_density_min -1.222
_refine_diff_density_rms 0.333
_refine_ls_extinction_coef 0.00125(4)
_refine_ls_extinction_expression Fc^*^=kFc[1+0.001xFc^2^\l^3^/sin(2\q)]^-1/4^
_refine_ls_extinction_method SHELXL
_refine_ls_goodness_of_fit_ref 1.053
_refine_ls_hydrogen_treatment mixed
_refine_ls_matrix_type full
_refine_ls_number_parameters 77
_refine_ls_number_reflns 2222
_refine_ls_number_restraints 0
_refine_ls_restrained_S_all 1.053
_refine_ls_R_factor_all 0.0422
_refine_ls_R_factor_gt 0.0290
_refine_ls_shift/su_max 0.001
_refine_ls_shift/su_mean 0.000
_refine_ls_structure_factor_coef Fsqd
_refine_ls_weighting_details 'w=1/[\s^2^(Fo^2^)+(0.0218P)^2^+0.0000P] where P=(Fo^2^+2Fc^2^)/3'
_refine_ls_weighting_scheme calc
_refine_ls_wR_factor_gt 0.0568
_refine_ls_wR_factor_ref 0.0595
_reflns_number_gt 1798
_reflns_number_total 2222
_reflns_threshold_expression >2sigma(I)
_cod_data_source_file ic048252esi20041212_091533.cif
_cod_data_source_block 212sr5
_cod_depositor_comments
;
The following automatic conversions were performed:

'_refine_ls_weighting_scheme' value 'calc
w=1/[\s^2^(Fo^2^)+(0.0218P)^2^+0.0000P] where P=(Fo^2^+2Fc^2^)/3' was
changed to 'calc'. New tag '_refine_ls_weighting_details' was
created. The value of the new tag was set to
'w=1/[\s^2^(Fo^2^)+(0.0218P)^2^+0.0000P] where P=(Fo^2^+2Fc^2^)/3'.

Automatic conversion script
Id: cif_fix_values 3143 2015-03-26 13:38:13Z robertas 
;
_cod_database_code 4309153

loop_
_symmetry_equiv_pos_as_xyz
'x, y, z'
'-x+1/2, -y, z+1/2'
'-x, y+1/2, -z'
'x+1/2, -y+1/2, -z+1/2'
'-x, -y, -z'
'x-1/2, y, -z-1/2'
'x, -y-1/2, z'
'-x-1/2, y-1/2, z-1/2'

loop_
_atom_site_label
_atom_site_type_symbol
_atom_site_fract_x
_atom_site_fract_y
_atom_site_fract_z
_atom_site_U_iso_or_equiv
_atom_site_adp_type
_atom_site_occupancy
_atom_site_calc_flag
_atom_site_refinement_flags
_atom_site_disorder_assembly
_atom_site_disorder_group
Sb1 Sb 0.49881(4) 0.7500 0.20738(8) 0.00608(16) Uani 1 d S . .
Sb2 Sb 0.47547(3) 0.59593(3) 0.74091(6) 0.00642(12) Uani 1 d . . .
Sb3 Sb 0.75048(4) 0.7500 0.58274(8) 0.00652(15) Uani 1 d S . .
Sb4 Sb 0.74867(3) 0.57037(3) 0.06797(6) 0.00631(12) Uani 1 d . . .
Sr1 Sr 0.62738(6) 0.7500 -0.09001(12) 0.0088(2) Uani 1 d S . .
Sr2 Sr 0.61376(4) 0.59880(5) 0.41272(8) 0.00793(15) Uani 1 d . . .
Sr3 Sr 0.39101(4) 0.55930(5) 0.12653(8) 0.00751(16) Uani 1 d . . .
Sr4 Sr 0.37572(6) 0.7500 0.50266(11) 0.0068(2) Uani 1 d S . .
Mn1 Mn 0.29661(7) 0.58768(7) 0.75876(13) 0.0075(2) Uani 1 d . . .
Mn2 Mn 0.42179(9) 0.7500 -0.09604(18) 0.0067(3) Uani 1 d S . .

loop_
_atom_site_aniso_label
_atom_site_aniso_U_11
_atom_site_aniso_U_22
_atom_site_aniso_U_33
_atom_site_aniso_U_23
_atom_site_aniso_U_13
_atom_site_aniso_U_12
Sb1 0.0049(3) 0.0072(4) 0.0061(3) 0.000 -0.0001(3) 0.000
Sb2 0.0051(2) 0.0060(3) 0.0082(2) -0.0008(2) 0.00020(19) 0.00057(18)
Sb3 0.0049(3) 0.0058(3) 0.0089(3) 0.000 -0.0006(3) 0.000
Sb4 0.0062(2) 0.0064(3) 0.0063(2) 0.00051(19) 0.00049(18) -0.00099(19)
Sr1 0.0065(5) 0.0105(5) 0.0093(5) 0.000 0.0014(4) 0.000
Sr2 0.0070(4) 0.0070(3) 0.0098(3) -0.0008(3) -0.0017(3) 0.0009(3)
Sr3 0.0073(3) 0.0078(3) 0.0075(3) -0.0001(3) -0.0009(3) -0.0013(3)
Sr4 0.0070(5) 0.0063(5) 0.0070(5) 0.000 0.0010(4) 0.000
Mn1 0.0080(6) 0.0079(6) 0.0065(5) 0.0006(5) 0.0005(4) 0.0001(4)
Mn2 0.0061(8) 0.0063(8) 0.0077(8) 0.000 0.0004(6) 0.000

loop_
_atom_type_symbol
_atom_type_description
_atom_type_scat_dispersion_real
_atom_type_scat_dispersion_imag
_atom_type_scat_source
Mn Mn 0.3368 0.7283 'International Tables Vol C Tables 4.2.6.8 and 6.1.1.4'
Sr Sr -1.5307 3.2498 'International Tables Vol C Tables 4.2.6.8 and 6.1.1.4'
Sb Sb -0.5866 1.5461 'International Tables Vol C Tables 4.2.6.8 and 6.1.1.4'

loop_
_geom_angle_atom_site_label_1
_geom_angle_atom_site_label_2
_geom_angle_atom_site_label_3
_geom_angle
_geom_angle_site_symmetry_1
_geom_angle_site_symmetry_3
_geom_angle_publ_flag
Mn2 Sb1 Sr4 115.10(4) . . ?
Mn2 Sb1 Sr1 65.93(4) . . ?
Sr4 Sb1 Sr1 178.97(3) . . ?
Mn2 Sb1 Sr2 134.52(2) . 7_575 ?
Sr4 Sb1 Sr2 87.00(3) . 7_575 ?
Sr1 Sb1 Sr2 92.23(3) . 7_575 ?
Mn2 Sb1 Sr2 134.52(2) . . ?
Sr4 Sb1 Sr2 87.00(3) . . ?
Sr1 Sb1 Sr2 92.23(3) . . ?
Sr2 Sb1 Sr2 82.54(3) 7_575 . ?
Mn2 Sb1 Sr3 65.92(2) . . ?
Sr4 Sb1 Sr3 80.36(2) . . ?
Sr1 Sb1 Sr3 100.19(2) . . ?
Sr2 Sb1 Sr3 159.49(3) 7_575 . ?
Sr2 Sb1 Sr3 80.75(2) . . ?
Mn2 Sb1 Sr3 65.92(2) . 7_575 ?
Sr4 Sb1 Sr3 80.36(2) . 7_575 ?
Sr1 Sb1 Sr3 100.19(2) . 7_575 ?
Sr2 Sb1 Sr3 80.75(2) 7_575 7_575 ?
Sr2 Sb1 Sr3 159.49(3) . 7_575 ?
Sr3 Sb1 Sr3 112.59(3) . 7_575 ?
Mn2 Sb2 Mn1 72.40(4) 1_556 . ?
Mn2 Sb2 Sr3 126.55(4) 1_556 5_666 ?
Mn1 Sb2 Sr3 126.91(3) . 5_666 ?
Mn2 Sb2 Sr4 66.49(4) 1_556 . ?
Mn1 Sb2 Sr4 65.65(3) . . ?
Sr3 Sb2 Sr4 162.34(3) 5_666 . ?
Mn2 Sb2 Sr2 136.63(4) 1_556 5_666 ?
Mn1 Sb2 Sr2 64.40(3) . 5_666 ?
Sr3 Sb2 Sr2 80.05(2) 5_666 5_666 ?
Sr4 Sb2 Sr2 97.71(2) . 5_666 ?
Mn2 Sb2 Sr2 124.60(3) 1_556 . ?
Mn1 Sb2 Sr2 132.06(3) . . ?
Sr3 Sb2 Sr2 81.84(2) 5_666 . ?
Sr4 Sb2 Sr2 80.61(2) . . ?
Sr2 Sb2 Sr2 89.09(2) 5_666 . ?
Mn2 Sb2 Sr3 63.68(3) 1_556 1_556 ?
Mn1 Sb2 Sr3 64.07(3) . 1_556 ?
Sr3 Sb2 Sr3 80.90(2) 5_666 1_556 ?
Sr4 Sb2 Sr3 116.75(3) . 1_556 ?
Sr2 Sb2 Sr3 93.03(2) 5_666 1_556 ?
Sr2 Sb2 Sr3 161.97(2) . 1_556 ?
Mn2 Sb2 Sr1 60.76(4) 1_556 1_556 ?
Mn1 Sb2 Sr1 132.94(3) . 1_556 ?
Sr3 Sb2 Sr1 81.88(2) 5_666 1_556 ?
Sr4 Sb2 Sr1 97.68(2) . 1_556 ?
Sr2 Sb2 Sr1 160.97(2) 5_666 1_556 ?
Sr2 Sb2 Sr1 82.45(2) . 1_556 ?
Sr3 Sb2 Sr1 89.98(2) 1_556 1_556 ?
Mn2 Sb3 Mn1 73.61(3) 6_656 4_566 ?
Mn2 Sb3 Mn1 73.61(3) 6_656 6_657 ?
Mn1 Sb3 Mn1 114.89(5) 4_566 6_657 ?
Mn2 Sb3 Sr1 123.67(4) 6_656 1_556 ?
Mn1 Sb3 Sr1 77.00(3) 4_566 1_556 ?
Mn1 Sb3 Sr1 77.00(3) 6_657 1_556 ?
Mn2 Sb3 Sr2 131.16(3) 6_656 . ?
Mn1 Sb3 Sr2 155.14(3) 4_566 . ?
Mn1 Sb3 Sr2 79.58(3) 6_657 . ?
Sr1 Sb3 Sr2 87.58(3) 1_556 . ?
Mn2 Sb3 Sr2 131.16(3) 6_656 7_575 ?
Mn1 Sb3 Sr2 79.58(3) 4_566 7_575 ?
Mn1 Sb3 Sr2 155.14(3) 6_657 7_575 ?
Sr1 Sb3 Sr2 87.58(3) 1_556 7_575 ?
Sr2 Sb3 Sr2 80.41(3) . 7_575 ?
Mn2 Sb3 Sr3 56.75(2) 6_656 4_565 ?
Mn1 Sb3 Sr3 57.78(3) 4_566 4_565 ?
Mn1 Sb3 Sr3 130.15(3) 6_657 4_565 ?
Sr1 Sb3 Sr3 133.344(15) 1_556 4_565 ?
Sr2 Sb3 Sr3 129.33(3) . 4_565 ?
Sr2 Sb3 Sr3 74.44(2) 7_575 4_565 ?
Mn2 Sb3 Sr3 56.75(2) 6_656 6_656 ?
Mn1 Sb3 Sr3 130.15(3) 4_566 6_656 ?
Mn1 Sb3 Sr3 57.78(3) 6_657 6_656 ?
Sr1 Sb3 Sr3 133.344(15) 1_556 6_656 ?
Sr2 Sb3 Sr3 74.44(2) . 6_656 ?
Sr2 Sb3 Sr3 129.33(3) 7_575 6_656 ?
Sr3 Sb3 Sr3 88.65(3) 4_565 6_656 ?
Mn2 Sb3 Sr4 57.46(4) 6_656 6_657 ?
Mn1 Sb3 Sr4 57.45(3) 4_566 6_657 ?
Mn1 Sb3 Sr4 57.45(3) 6_657 6_657 ?
Sr1 Sb3 Sr4 66.21(3) 1_556 6_657 ?
Sr2 Sb3 Sr4 132.901(18) . 6_657 ?
Sr2 Sb3 Sr4 132.901(18) 7_575 6_657 ?
Sr3 Sb3 Sr4 95.30(2) 4_565 6_657 ?
Sr3 Sb3 Sr4 95.30(2) 6_656 6_657 ?
Mn1 Sb4 Mn1 129.32(3) 5_666 6_656 ?
Mn1 Sb4 Sr3 67.16(3) 5_666 5_665 ?
Mn1 Sb4 Sr3 76.65(3) 6_656 5_665 ?
Mn1 Sb4 Sr4 151.89(3) 5_666 6_656 ?
Mn1 Sb4 Sr4 66.41(3) 6_656 6_656 ?
Sr3 Sb4 Sr4 139.41(3) 5_665 6_656 ?
Mn1 Sb4 Sr3 75.72(3) 5_666 6_656 ?
Mn1 Sb4 Sr3 122.34(3) 6_656 6_656 ?
Sr3 Sb4 Sr3 141.165(19) 5_665 6_656 ?
Sr4 Sb4 Sr3 76.25(2) 6_656 6_656 ?
Mn1 Sb4 Sr1 131.19(3) 5_666 . ?
Mn1 Sb4 Sr1 74.09(3) 6_656 . ?
Sr3 Sb4 Sr1 82.54(2) 5_665 . ?
Sr4 Sb4 Sr1 71.97(2) 6_656 . ?
Sr3 Sb4 Sr1 132.99(2) 6_656 . ?
Mn1 Sb4 Sr2 77.14(3) 5_666 2_664 ?
Mn1 Sb4 Sr2 62.95(3) 6_656 2_664 ?
Sr3 Sb4 Sr2 81.26(2) 5_665 2_664 ?
Sr4 Sb4 Sr2 95.79(3) 6_656 2_664 ?
Sr3 Sb4 Sr2 79.76(2) 6_656 2_664 ?
Sr1 Sb4 Sr2 136.48(3) . 2_664 ?
Mn1 Sb4 Sr2 62.20(3) 5_666 . ?
Mn1 Sb4 Sr2 155.78(3) 6_656 . ?
Sr3 Sb4 Sr2 92.70(2) 5_665 . ?
Sr4 Sb4 Sr2 114.26(2) 6_656 . ?
Sr3 Sb4 Sr2 79.41(2) 6_656 . ?
Sr1 Sb4 Sr2 83.08(2) . . ?
Sr2 Sb4 Sr2 137.69(2) 2_664 . ?
Sb1 Sr1 Mn2 51.04(3) . . ?
Sb1 Sr1 Sb3 176.14(4) . 1_554 ?
Mn2 Sr1 Sb3 125.10(4) . 1_554 ?
Sb1 Sr1 Sb4 93.87(3) . 7_575 ?
Mn2 Sr1 Sb4 123.97(2) . 7_575 ?
Sb3 Sr1 Sb4 88.70(2) 1_554 7_575 ?
Sb1 Sr1 Sb4 93.87(3) . . ?
Mn2 Sr1 Sb4 123.97(2) . . ?
Sb3 Sr1 Sb4 88.70(2) 1_554 . ?
Sb4 Sr1 Sb4 96.28(3) 7_575 . ?
Sb1 Sr1 Sb2 82.32(3) . 1_554 ?
Mn2 Sr1 Sb2 46.95(2) . 1_554 ?
Sb3 Sr1 Sb2 94.68(3) 1_554 1_554 ?
Sb4 Sr1 Sb2 170.04(2) 7_575 1_554 ?
Sb4 Sr1 Sb2 93.170(18) . 1_554 ?
Sb1 Sr1 Sb2 82.32(3) . 7_574 ?
Mn2 Sr1 Sb2 46.95(2) . 7_574 ?
Sb3 Sr1 Sb2 94.68(3) 1_554 7_574 ?
Sb4 Sr1 Sb2 93.171(18) 7_575 7_574 ?
Sb4 Sr1 Sb2 170.04(2) . 7_574 ?
Sb2 Sr1 Sb2 77.23(3) 1_554 7_574 ?
Sb1 Sr1 Mn1 136.77(2) . 4_565 ?
Mn2 Sr1 Mn1 134.16(3) . 4_565 ?
Sb3 Sr1 Mn1 45.07(2) 1_554 4_565 ?
Sb4 Sr1 Mn1 44.84(2) 7_575 4_565 ?
Sb4 Sr1 Mn1 101.72(3) . 4_565 ?
Sb2 Sr1 Mn1 135.71(3) 1_554 4_565 ?
Sb2 Sr1 Mn1 87.21(3) 7_574 4_565 ?
Sb1 Sr1 Mn1 136.77(2) . 6_656 ?
Mn2 Sr1 Mn1 134.16(3) . 6_656 ?
Sb3 Sr1 Mn1 45.07(2) 1_554 6_656 ?
Sb4 Sr1 Mn1 101.72(3) 7_575 6_656 ?
Sb4 Sr1 Mn1 44.84(2) . 6_656 ?
Sb2 Sr1 Mn1 87.21(3) 1_554 6_656 ?
Sb2 Sr1 Mn1 135.71(3) 7_574 6_656 ?
Mn1 Sr1 Mn1 75.53(4) 4_565 6_656 ?
Sb1 Sr1 Sr4 119.50(3) . 6_656 ?
Mn2 Sr1 Sr4 170.54(4) . 6_656 ?
Sb3 Sr1 Sr4 64.36(3) 1_554 6_656 ?
Sb4 Sr1 Sr4 52.331(16) 7_575 6_656 ?
Sb4 Sr1 Sr4 52.331(16) . 6_656 ?
Sb2 Sr1 Sr4 137.379(18) 1_554 6_656 ?
Sb2 Sr1 Sr4 137.379(18) 7_574 6_656 ?
Mn1 Sr1 Sr4 51.26(2) 4_565 6_656 ?
Mn1 Sr1 Sr4 51.26(2) 6_656 6_656 ?
Sb1 Sr1 Sr3 90.559(15) . 3_655 ?
Mn2 Sr1 Sr3 86.210(15) . 3_655 ?
Sb3 Sr1 Sr3 89.083(15) 1_554 3_655 ?
Sb4 Sr1 Sr3 47.118(14) 7_575 3_655 ?
Sb4 Sr1 Sr3 143.37(3) . 3_655 ?
Sb2 Sr1 Sr3 123.45(3) 1_554 3_655 ?
Sb2 Sr1 Sr3 46.244(13) 7_574 3_655 ?
Mn1 Sr1 Sr3 53.96(2) 4_565 3_655 ?
Mn1 Sr1 Sr3 129.13(3) 6_656 3_655 ?
Sr4 Sr1 Sr3 94.361(15) 6_656 3_655 ?
Sb1 Sr1 Sr3 90.559(15) . 5_665 ?
Mn2 Sr1 Sr3 86.210(15) . 5_665 ?
Sb3 Sr1 Sr3 89.083(15) 1_554 5_665 ?
Sb4 Sr1 Sr3 143.37(3) 7_575 5_665 ?
Sb4 Sr1 Sr3 47.118(14) . 5_665 ?
Sb2 Sr1 Sr3 46.244(13) 1_554 5_665 ?
Sb2 Sr1 Sr3 123.45(3) 7_574 5_665 ?
Mn1 Sr1 Sr3 129.13(3) 4_565 5_665 ?
Mn1 Sr1 Sr3 53.96(2) 6_656 5_665 ?
Sr4 Sr1 Sr3 94.361(15) 6_656 5_665 ?
Sr3 Sr1 Sr3 169.28(3) 3_655 5_665 ?
Sb1 Sr2 Mn1 123.25(3) . 5_666 ?
Sb1 Sr2 Sb3 98.02(2) . . ?
Mn1 Sr2 Sb3 114.80(3) 5_666 . ?
Sb1 Sr2 Sb2 97.24(2) . 5_666 ?
Mn1 Sr2 Sb2 49.88(3) 5_666 5_666 ?
Sb3 Sr2 Sb2 163.18(3) . 5_666 ?
Sb1 Sr2 Sb2 93.22(2) . . ?
Mn1 Sr2 Sb2 125.74(3) 5_666 . ?
Sb3 Sr2 Sb2 95.26(2) . . ?
Sb2 Sr2 Sb2 90.91(2) 5_666 . ?
Sb1 Sr2 Sb4 170.44(3) . 2_665 ?
Mn1 Sr2 Sb4 48.11(2) 5_666 2_665 ?
Sb3 Sr2 Sb4 84.21(2) . 2_665 ?
Sb2 Sr2 Sb4 79.59(2) 5_666 2_665 ?
Sb2 Sr2 Sb4 95.84(2) . 2_665 ?
Sb1 Sr2 Sb4 90.06(2) . . ?
Mn1 Sr2 Sb4 47.22(2) 5_666 . ?
Sb3 Sr2 Sb4 91.02(2) . . ?
Sb2 Sr2 Sb4 81.92(2) 5_666 . ?
Sb2 Sr2 Sb4 172.45(2) . . ?
Sb4 Sr2 Sb4 80.592(19) 2_665 . ?
Sb1 Sr2 Mn1 141.05(3) . 6_657 ?
Mn1 Sr2 Mn1 86.78(2) 5_666 6_657 ?
Sb3 Sr2 Mn1 43.52(2) . 6_657 ?
Sb2 Sr2 Mn1 121.71(3) 5_666 6_657 ?
Sb2 Sr2 Mn1 86.13(3) . 6_657 ?
Sb4 Sr2 Mn1 43.14(2) 2_665 6_657 ?
Sb4 Sr2 Mn1 95.59(3) . 6_657 ?
Sb1 Sr2 Sr3 49.627(17) . . ?
Mn1 Sr2 Sr3 90.69(3) 5_666 . ?
Sb3 Sr2 Sr3 147.43(2) . . ?
Sb2 Sr2 Sr3 48.741(15) 5_666 . ?
Sb2 Sr2 Sr3 84.51(2) . . ?
Sb4 Sr2 Sr3 128.29(2) 2_665 . ?
Sb4 Sr2 Sr3 92.47(2) . . ?
Mn1 Sr2 Sr3 166.39(3) 6_657 . ?
Sb1 Sr2 Sr2 48.732(15) . 7_575 ?
Mn1 Sr2 Sr2 143.33(2) 5_666 7_575 ?
Sb3 Sr2 Sr2 49.797(15) . 7_575 ?
Sb2 Sr2 Sr2 145.964(15) 5_666 7_575 ?
Sb2 Sr2 Sr2 90.682(14) . 7_575 ?
Sb4 Sr2 Sr2 133.982(15) 2_665 7_575 ?
Sb4 Sr2 Sr2 96.587(13) . 7_575 ?
Mn1 Sr2 Sr2 92.317(18) 6_657 7_575 ?
Sr3 Sr2 Sr2 97.645(13) . 7_575 ?
Sb1 Sr2 Sr3 140.18(2) . 5_666 ?
Mn1 Sr2 Sr3 87.35(3) 5_666 5_666 ?
Sb3 Sr2 Sr3 89.39(2) . 5_666 ?
Sb2 Sr2 Sr3 83.38(2) 5_666 5_666 ?
Sb2 Sr2 Sr3 47.036(16) . 5_666 ?
Sb4 Sr2 Sr3 48.802(15) 2_665 5_666 ?
Sb4 Sr2 Sr3 129.07(2) . 5_666 ?
Mn1 Sr2 Sr3 53.73(2) 6_657 5_666 ?
Sr3 Sr2 Sr3 112.82(2) . 5_666 ?
Sr2 Sr2 Sr3 121.041(14) 7_575 5_666 ?
Sb1 Sr2 Sr4 44.705(19) . . ?
Mn1 Sr2 Sr4 145.88(3) 5_666 . ?
Sb3 Sr2 Sr4 99.25(2) . . ?
Sb2 Sr2 Sr4 96.57(2) 5_666 . ?
Sb2 Sr2 Sr4 48.517(17) . . ?
Sb4 Sr2 Sr4 144.29(2) 2_665 . ?
Sb4 Sr2 Sr4 134.44(2) . . ?
Mn1 Sr2 Sr4 122.03(3) 6_657 . ?
Sr3 Sr2 Sr4 56.85(2) . . ?
Sr2 Sr2 Sr4 60.457(13) 7_575 . ?
Sr3 Sr2 Sr4 95.53(2) 5_666 . ?
Sb2 Sr3 Sb1 99.65(3) 5_666 . ?
Sb2 Sr3 Sb4 101.99(3) 5_666 5_665 ?
Sb1 Sr3 Sb4 155.93(3) . 5_665 ?
Sb2 Sr3 Mn2 130.69(4) 5_666 . ?
Sb1 Sr3 Mn2 49.41(3) . . ?
Sb4 Sr3 Mn2 107.36(3) 5_665 . ?
Sb2 Sr3 Sb4 102.56(2) 5_666 6_556 ?
Sb1 Sr3 Sb4 99.02(2) . 6_556 ?
Sb4 Sr3 Sb4 86.48(2) 5_665 6_556 ?
Mn2 Sr3 Sb4 117.76(3) . 6_556 ?
Sb2 Sr3 Mn1 131.65(3) 5_666 1_554 ?
Sb1 Sr3 Mn1 107.85(3) . 1_554 ?
Sb4 Sr3 Mn1 48.97(2) 5_665 1_554 ?
Mn2 Sr3 Mn1 58.52(3) . 1_554 ?
Sb4 Sr3 Mn1 111.16(3) 6_556 1_554 ?
Sb2 Sr3 Sb2 99.10(2) 5_666 1_554 ?
Sb1 Sr3 Sb2 81.82(2) . 1_554 ?
Sb4 Sr3 Sb2 84.46(2) 5_665 1_554 ?
Mn2 Sr3 Sb2 47.15(2) . 1_554 ?
Sb4 Sr3 Sb2 157.83(3) 6_556 1_554 ?
Mn1 Sr3 Sb2 48.80(2) 1_554 1_554 ?
Sb2 Sr3 Mn1 91.72(3) 5_666 2_564 ?
Sb1 Sr3 Mn1 144.00(3) . 2_564 ?
Sb4 Sr3 Mn1 45.67(2) 5_665 2_564 ?
Mn2 Sr3 Mn1 136.75(4) . 2_564 ?
Sb4 Sr3 Mn1 45.01(2) 6_556 2_564 ?
Mn1 Sr3 Mn1 88.67(2) 1_554 2_564 ?
Sb2 Sr3 Mn1 130.12(3) 1_554 2_564 ?
Sb2 Sr3 Sb3 172.39(2) 5_666 6_556 ?
Sb1 Sr3 Sb3 78.43(2) . 6_556 ?
Sb4 Sr3 Sb3 78.73(2) 5_665 6_556 ?
Mn2 Sr3 Sb3 42.93(3) . 6_556 ?
Sb4 Sr3 Sb3 85.04(2) 6_556 6_556 ?
Mn1 Sr3 Sb3 43.74(2) 1_554 6_556 ?
Sb2 Sr3 Sb3 73.38(2) 1_554 6_556 ?
Mn1 Sr3 Sb3 94.08(3) 2_564 6_556 ?
Sb2 Sr3 Sr4 104.10(2) 5_666 . ?
Sb1 Sr3 Sr4 47.805(19) . . ?
Sb4 Sr3 Sr4 134.09(3) 5_665 . ?
Mn2 Sr3 Sr4 82.58(3) . . ?
Sb4 Sr3 Sr4 51.355(18) 6_556 . ?
Mn1 Sr3 Sr4 123.91(3) 1_554 . ?
Sb2 Sr3 Sr4 126.94(2) 1_554 . ?
Mn1 Sr3 Sr4 96.35(3) 2_564 . ?
Sb3 Sr3 Sr4 80.17(2) 6_556 . ?
Sb2 Sr3 Sr2 51.205(18) 5_666 . ?
Sb1 Sr3 Sr2 49.626(17) . . ?
Sb4 Sr3 Sr2 153.18(3) 5_665 . ?
Mn2 Sr3 Sr2 94.06(3) . . ?
Sb4 Sr3 Sr2 97.85(2) 6_556 . ?
Mn1 Sr3 Sr2 146.73(3) 1_554 . ?
Sb2 Sr3 Sr2 99.35(2) 1_554 . ?
Mn1 Sr3 Sr2 124.15(3) 2_564 . ?
Sb3 Sr3 Sr2 127.90(2) 6_556 . ?
Sr4 Sr3 Sr2 63.27(2) . . ?
Sb2 Sr3 Sr3 51.672(19) 5_666 5_665 ?
Sb1 Sr3 Sr3 90.69(3) . 5_665 ?
Sb4 Sr3 Sr3 94.49(3) 5_665 5_665 ?
Mn2 Sr3 Sr3 86.90(3) . 5_665 ?
Sb4 Sr3 Sr3 153.88(3) 6_556 5_665 ?
Mn1 Sr3 Sr3 88.41(3) 1_554 5_665 ?
Sb2 Sr3 Sr3 47.429(15) 1_554 5_665 ?
Mn1 Sr3 Sr3 122.30(3) 2_564 5_665 ?
Sb3 Sr3 Sr3 120.80(3) 6_556 5_665 ?
Sr4 Sr3 Sr3 131.23(3) . 5_665 ?
Sr2 Sr3 Sr3 70.24(2) . 5_665 ?
Sb1 Sr4 Sb4 104.07(2) . 6_556 ?
Sb1 Sr4 Sb4 104.07(2) . 4_465 ?
Sb4 Sr4 Sb4 102.01(3) 6_556 4_465 ?
Sb1 Sr4 Sb2 99.16(3) . 7_575 ?
Sb4 Sr4 Sb2 154.26(3) 6_556 7_575 ?
Sb4 Sr4 Sb2 82.659(18) 4_465 7_575 ?
Sb1 Sr4 Sb2 99.16(3) . . ?
Sb4 Sr4 Sb2 82.659(19) 6_556 . ?
Sb4 Sr4 Sb2 154.26(3) 4_465 . ?
Sb2 Sr4 Sb2 82.86(3) 7_575 . ?
Sb1 Sr4 Mn2 128.70(4) . 1_556 ?
Sb4 Sr4 Mn2 107.51(3) 6_556 1_556 ?
Sb4 Sr4 Mn2 107.51(3) 4_465 1_556 ?
Sb2 Sr4 Mn2 47.828(19) 7_575 1_556 ?
Sb2 Sr4 Mn2 47.828(19) . 1_556 ?
Sb1 Sr4 Mn1 135.73(2) . 7_575 ?
Sb4 Sr4 Mn1 114.91(3) 6_556 7_575 ?
Sb4 Sr4 Mn1 49.27(2) 4_465 7_575 ?
Sb2 Sr4 Mn1 49.84(2) 7_575 7_575 ?
Sb2 Sr4 Mn1 105.61(3) . 7_575 ?
Mn2 Sr4 Mn1 58.24(3) 1_556 7_575 ?
Sb1 Sr4 Mn1 135.73(2) . . ?
Sb4 Sr4 Mn1 49.27(2) 6_556 . ?
Sb4 Sr4 Mn1 114.91(3) 4_465 . ?
Sb2 Sr4 Mn1 105.61(3) 7_575 . ?
Sb2 Sr4 Mn1 49.84(2) . . ?
Mn2 Sr4 Mn1 58.24(3) 1_556 . ?
Mn1 Sr4 Mn1 87.37(4) 7_575 . ?
Sb1 Sr4 Sb3 171.43(3) . 6_557 ?
Sb4 Sr4 Sb3 81.14(2) 6_556 6_557 ?
Sb4 Sr4 Sb3 81.14(2) 4_465 6_557 ?
Sb2 Sr4 Sb3 74.53(2) 7_575 6_557 ?
Sb2 Sr4 Sb3 74.53(2) . 6_557 ?
Mn2 Sr4 Sb3 42.73(3) 1_556 6_557 ?
Mn1 Sr4 Sb3 43.69(2) 7_575 6_557 ?
Mn1 Sr4 Sb3 43.69(2) . 6_557 ?
Sb1 Sr4 Sr1 139.14(3) . 6_556 ?
Sb4 Sr4 Sr1 55.696(18) 6_556 6_556 ?
Sb4 Sr4 Sr1 55.696(18) 4_465 6_556 ?
Sb2 Sr4 Sr1 111.03(3) 7_575 6_556 ?
Sb2 Sr4 Sr1 111.03(3) . 6_556 ?
Mn2 Sr4 Sr1 92.16(4) 1_556 6_556 ?
Mn1 Sr4 Sr1 61.60(2) 7_575 6_556 ?
Mn1 Sr4 Sr1 61.60(2) . 6_556 ?
Sb3 Sr4 Sr1 49.43(2) 6_557 6_556 ?
Sb1 Sr4 Sr3 51.836(18) . . ?
Sb4 Sr4 Sr3 52.393(17) 6_556 . ?
Sb4 Sr4 Sr3 114.90(3) 4_465 . ?
Sb2 Sr4 Sr3 147.83(3) 7_575 . ?
Sb2 Sr4 Sr3 88.20(2) . . ?
Mn2 Sr4 Sr3 135.694(19) 1_556 . ?
Mn1 Sr4 Sr3 160.61(3) 7_575 . ?
Mn1 Sr4 Sr3 91.53(3) . . ?
Sb3 Sr4 Sr3 132.369(19) 6_557 . ?
Sr1 Sr4 Sr3 101.03(2) 6_556 . ?
Sb1 Sr4 Sr3 51.836(18) . 7_575 ?
Sb4 Sr4 Sr3 114.90(3) 6_556 7_575 ?
Sb4 Sr4 Sr3 52.393(16) 4_465 7_575 ?
Sb2 Sr4 Sr3 88.20(2) 7_575 7_575 ?
Sb2 Sr4 Sr3 147.83(3) . 7_575 ?
Mn2 Sr4 Sr3 135.694(19) 1_556 7_575 ?
Mn1 Sr4 Sr3 91.53(3) 7_575 7_575 ?
Mn1 Sr4 Sr3 160.61(3) . 7_575 ?
Sb3 Sr4 Sr3 132.369(19) 6_557 7_575 ?
Sr1 Sr4 Sr3 101.03(2) 6_556 7_575 ?
Sr3 Sr4 Sr3 83.13(3) . 7_575 ?
Sb3 Mn1 Sb4 112.48(4) 6_557 5_666 ?
Sb3 Mn1 Sb4 116.95(4) 6_557 6_556 ?
Sb4 Mn1 Sb4 110.34(4) 5_666 6_556 ?
Sb3 Mn1 Sb2 104.59(4) 6_557 . ?
Sb4 Mn1 Sb2 108.56(4) 5_666 . ?
Sb4 Mn1 Sb2 103.00(4) 6_556 . ?
Sb3 Mn1 Sr2 170.10(4) 6_557 5_666 ?
Sb4 Mn1 Sr2 70.58(3) 5_666 5_666 ?
Sb4 Mn1 Sr2 68.94(3) 6_556 5_666 ?
Sb2 Mn1 Sr2 65.72(3) . 5_666 ?
Sb3 Mn1 Sr4 78.86(3) 6_557 . ?
Sb4 Mn1 Sr4 168.37(4) 5_666 . ?
Sb4 Mn1 Sr4 64.32(3) 6_556 . ?
Sb2 Mn1 Sr4 64.51(3) . . ?
Sr2 Mn1 Sr4 97.81(3) 5_666 . ?
Sb3 Mn1 Sr3 78.48(3) 6_557 1_556 ?
Sb4 Mn1 Sr3 63.87(3) 5_666 1_556 ?
Sb4 Mn1 Sr3 164.02(4) 6_556 1_556 ?
Sb2 Mn1 Sr3 67.13(3) . 1_556 ?
Sr2 Mn1 Sr3 95.20(3) 5_666 1_556 ?
Sr4 Mn1 Sr3 118.21(4) . 1_556 ?
Sb3 Mn1 Sr3 113.38(4) 6_557 2_565 ?
Sb4 Mn1 Sr3 59.26(3) 5_666 2_565 ?
Sb4 Mn1 Sr3 57.68(2) 6_556 2_565 ?
Sb2 Mn1 Sr3 141.95(4) . 2_565 ?
Sr2 Mn1 Sr3 76.41(3) 5_666 2_565 ?
Sr4 Mn1 Sr3 119.73(3) . 2_565 ?
Sr3 Mn1 Sr3 122.05(3) 1_556 2_565 ?
Sb3 Mn1 Sr1 57.93(3) 6_557 6_556 ?
Sb4 Mn1 Sr1 120.41(4) 5_666 6_556 ?
Sb4 Mn1 Sr1 61.07(3) 6_556 6_556 ?
Sb2 Mn1 Sr1 131.02(4) . 6_556 ?
Sr2 Mn1 Sr1 129.53(4) 5_666 6_556 ?
Sr4 Mn1 Sr1 67.14(3) . 6_556 ?
Sr3 Mn1 Sr1 134.91(4) 1_556 6_556 ?
Sr3 Mn1 Sr1 71.87(3) 2_565 6_556 ?
Sb3 Mn1 Sr2 56.89(2) 6_557 6_557 ?
Sb4 Mn1 Sr2 59.72(2) 5_666 6_557 ?
Sb4 Mn1 Sr2 117.24(4) 6_556 6_557 ?
Sb2 Mn1 Sr2 139.74(4) . 6_557 ?
Sr2 Mn1 Sr2 128.96(3) 5_666 6_557 ?
Sr4 Mn1 Sr2 131.74(3) . 6_557 ?
Sr3 Mn1 Sr2 73.82(3) 1_556 6_557 ?
Sr3 Mn1 Sr2 69.25(3) 2_565 6_557 ?
Sr1 Mn1 Sr2 73.07(3) 6_556 6_557 ?
Sb3 Mn2 Sb2 109.34(4) 6_556 1_554 ?
Sb3 Mn2 Sb2 109.34(4) 6_556 7_574 ?
Sb2 Mn2 Sb2 108.89(6) 1_554 7_574 ?
Sb3 Mn2 Sb1 113.79(6) 6_556 . ?
Sb2 Mn2 Sb1 107.68(4) 1_554 . ?
Sb2 Mn2 Sb1 107.68(4) 7_574 . ?
Sb3 Mn2 Sr1 176.83(6) 6_556 . ?
Sb2 Mn2 Sr1 72.29(3) 1_554 . ?
Sb2 Mn2 Sr1 72.29(3) 7_574 . ?
Sb1 Mn2 Sr1 63.04(4) . . ?
Sb3 Mn2 Sr3 80.32(3) 6_556 7_575 ?
Sb2 Mn2 Sr3 169.94(6) 1_554 7_575 ?
Sb2 Mn2 Sr3 69.17(2) 7_574 7_575 ?
Sb1 Mn2 Sr3 64.67(3) . 7_575 ?
Sr1 Mn2 Sr3 97.93(3) . 7_575 ?
Sb3 Mn2 Sr3 80.32(3) 6_556 . ?
Sb2 Mn2 Sr3 69.17(2) 1_554 . ?
Sb2 Mn2 Sr3 169.94(6) 7_574 . ?
Sb1 Mn2 Sr3 64.67(3) . . ?
Sr1 Mn2 Sr3 97.93(3) . . ?
Sr3 Mn2 Sr3 110.90(5) 7_575 . ?
Sb3 Mn2 Sr4 79.81(4) 6_556 1_554 ?
Sb2 Mn2 Sr4 65.68(3) 1_554 1_554 ?
Sb2 Mn2 Sr4 65.68(3) 7_574 1_554 ?
Sb1 Mn2 Sr4 166.40(6) . 1_554 ?
Sr1 Mn2 Sr4 103.36(5) . 1_554 ?
Sr3 Mn2 Sr4 120.22(3) 7_575 1_554 ?
Sr3 Mn2 Sr4 120.22(3) . 1_554 ?

loop_
_geom_bond_atom_site_label_1
_geom_bond_atom_site_label_2
_geom_bond_distance
_geom_bond_site_symmetry_2
_geom_bond_publ_flag
Sb1 Mn2 2.7922(17) . ?
Sb1 Sr4 3.1317(12) . ?
Sb1 Sr1 3.2006(12) . ?
Sb1 Sr2 3.3235(9) 7_575 ?
Sb1 Sr2 3.3235(9) . ?
Sb1 Sr3 3.3236(9) . ?
Sb1 Sr3 3.3236(9) 7_575 ?
Sb2 Mn2 2.7456(11) 1_556 ?
Sb2 Mn1 2.8584(13) . ?
Sb2 Sr3 3.2861(9) 5_666 ?
Sb2 Sr4 3.3759(9) . ?
Sb2 Sr2 3.4071(10) 5_666 ?
Sb2 Sr2 3.4959(10) . ?
Sb2 Sr3 3.5005(10) 1_556 ?
Sb2 Sr1 3.5791(10) 1_556 ?
Sb3 Mn2 2.7340(17) 6_656 ?
Sb3 Mn1 2.7920(12) 4_566 ?
Sb3 Mn1 2.7920(12) 6_657 ?
Sb3 Sr1 3.3419(13) 1_556 ?
Sb3 Sr2 3.3960(9) . ?
Sb3 Sr2 3.3960(9) 7_575 ?
Sb3 Sr3 3.9570(10) 4_565 ?
Sb3 Sr3 3.9570(10) 6_656 ?
Sb3 Sr4 3.9660(13) 6_657 ?
Sb4 Mn1 2.7969(12) 5_666 ?
Sb4 Mn1 2.8177(13) 6_656 ?
Sb4 Sr3 3.3285(9) 5_665 ?
Sb4 Sr4 3.3509(9) 6_656 ?
Sb4 Sr3 3.3989(9) 6_656 ?
Sb4 Sr1 3.4970(9) . ?
Sb4 Sr2 3.5320(9) 2_664 ?
Sb4 Sr2 3.5939(10) . ?
Sr1 Mn2 3.2786(18) . ?
Sr1 Sb3 3.3419(13) 1_554 ?
Sr1 Sb4 3.4970(9) 7_575 ?
Sr1 Sb2 3.5791(10) 1_554 ?
Sr1 Sb2 3.5791(10) 7_574 ?
Sr1 Mn1 3.8427(14) 4_565 ?
Sr1 Mn1 3.8427(14) 6_656 ?
Sr1 Sr4 4.0255(16) 6_656 ?
Sr1 Sr3 4.5040(11) 3_655 ?
Sr1 Sr3 4.5040(11) 5_665 ?
Sr2 Mn1 3.3707(13) 5_666 ?
Sr2 Sb2 3.4071(10) 5_666 ?
Sr2 Sb4 3.5320(9) 2_665 ?
Sr2 Mn1 3.9874(14) 6_657 ?
Sr2 Sr3 4.3057(12) . ?
Sr2 Sr2 4.3842(16) 7_575 ?
Sr2 Sr3 4.4452(12) 5_666 ?
Sr2 Sr4 4.4458(13) . ?
Sr3 Sb2 3.2861(9) 5_666 ?
Sr3 Sb4 3.3285(9) 5_665 ?
Sr3 Mn2 3.3570(12) . ?
Sr3 Sb4 3.3989(9) 6_556 ?
Sr3 Mn1 3.4166(14) 1_554 ?
Sr3 Sb2 3.5005(10) 1_554 ?
Sr3 Mn1 3.8323(14) 2_564 ?
Sr3 Sb3 3.9570(10) 6_556 ?
Sr3 Sr4 4.1674(11) . ?
Sr3 Sr3 4.4060(15) 5_665 ?
Sr4 Sb4 3.3509(9) 6_556 ?
Sr4 Sb4 3.3509(9) 4_465 ?
Sr4 Sb2 3.3759(9) 7_575 ?
Sr4 Mn2 3.3970(19) 1_556 ?
Sr4 Mn1 3.4073(13) 7_575 ?
Sr4 Mn1 3.4073(13) . ?
Sr4 Sb3 3.9660(13) 6_557 ?
Sr4 Sr1 4.0255(16) 6_556 ?
Sr4 Sr3 4.1674(11) 7_575 ?
Mn1 Sb3 2.7920(12) 6_557 ?
Mn1 Sb4 2.7969(12) 5_666 ?
Mn1 Sb4 2.8177(13) 6_556 ?
Mn1 Sr2 3.3707(13) 5_666 ?
Mn1 Sr3 3.4166(14) 1_556 ?
Mn1 Sr3 3.8323(14) 2_565 ?
Mn1 Sr1 3.8427(14) 6_556 ?
Mn1 Sr2 3.9874(14) 6_557 ?
Mn2 Sb3 2.7340(17) 6_556 ?
Mn2 Sb2 2.7456(11) 1_554 ?
Mn2 Sb2 2.7456(11) 7_574 ?
Mn2 Sr3 3.3570(12) 7_575 ?
Mn2 Sr4 3.3970(19) 1_554 ?
